data_7012070
loop_
_publ_author_name
'Sugawara, Ken-ichiro'
'Hikichi, Shiro'
'Akita, Munetaka'

_publ_section_title
;
 Di- and tri-valent chlorochromium complexes bearing
 hydrotris(3,5-diisopropylpyrazolyl)borato ligand (TpiPr2),
 TpiPr2CrCln(L)&#x00A0;(n&#x00A0;= 1, 2) and [TpiPr2Cr(\m-Cl)]2:
 flexible coordination behavior of the TpiPr2 ligand and reduction
 features of Cr(ii) species
;
_journal_issue 23
_journal_name_full 'Journal of the Chemical Society, Dalton Transactions'
_journal_page_first 4514
_journal_paper_doi 10.1039/b207326a
_journal_year 2002
_chemical_formula_moiety 'C36 H64 B2 Cr N8 '
_chemical_formula_sum 'C36 H64 B2 Cr N8'
_chemical_formula_weight 682.57
_space_group_IT_number 2
_symmetry_cell_setting triclinic
_symmetry_Int_Tables_number 2
_symmetry_space_group_name_Hall '-P 1'
_symmetry_space_group_name_H-M 'P -1'
_audit_creation_date 'Tue Jul 16 02:43:45 2002'
_audit_creation_method 'by teXsan'
_cell_angle_alpha 89.143(5)
_cell_angle_beta 96.89(2)
_cell_angle_gamma 96.60(1)
_cell_formula_units_Z 1
_cell_length_a 10.565(2)
_cell_length_b 10.893(3)
_cell_length_c 8.853(2)
_cell_measurement_reflns_used 3220
_cell_measurement_temperature 213
_cell_measurement_theta_max 27.4
_cell_measurement_theta_min 2.8
_cell_volume 1004.8(4)
_computing_cell_refinement PROCESS-AUTO
_computing_data_collection PROCESS-AUTO
_computing_data_reduction 'teXsan Ver. 1.11'
_computing_publication_material 'teXsan Ver. 1.11'
_computing_structure_refinement SHELXL97
_computing_structure_solution SIR92
_diffrn_detector_area_resol_mean 10.00
_diffrn_measurement_device_type 'Rigaku RAXIS-IV Imaging Plate'
_diffrn_measurement_method \w
_diffrn_radiation_type 'Mo K\a'
_diffrn_radiation_wavelength 0.7107
_diffrn_reflns_av_R_equivalents 0.000
_diffrn_reflns_limit_h_max 0
_diffrn_reflns_limit_h_min -13
_diffrn_reflns_limit_k_max 14
_diffrn_reflns_limit_k_min -13
_diffrn_reflns_limit_l_max 11
_diffrn_reflns_limit_l_min -11
_diffrn_reflns_number 6647
_diffrn_reflns_theta_max 27.47
_exptl_absorpt_coefficient_mu 0.319
_exptl_absorpt_correction_T_max 0.969
_exptl_absorpt_correction_T_min 0.689
_exptl_absorpt_correction_type multi-scan
_exptl_absorpt_process_details '(Higashi, 1995)'
_exptl_crystal_colour unknown
_exptl_crystal_density_diffrn 1.128
_exptl_crystal_density_method 'not measured'
_exptl_crystal_description unknown
_exptl_crystal_size_max 0.100
_exptl_crystal_size_mid 0.100
_exptl_crystal_size_min 0.100
_refine_diff_density_max 0.25
_refine_diff_density_min -0.55
_refine_ls_extinction_coef 0.0000
_refine_ls_extinction_expression Fc^*^=kFc[1+0.001xFc^2^\l^3^/sin(2\q)]^-1/4^
_refine_ls_extinction_method SHELXL
_refine_ls_goodness_of_fit_ref 1.002
_refine_ls_number_parameters 230
_refine_ls_number_reflns 2407
_refine_ls_R_factor_gt 0.0744
_refine_ls_shift/su_max 0.0000
_refine_ls_structure_factor_coef Fsqd
_refine_ls_weighting_details 'w = 1/[\s^2^(Fo^2^) + (0.1000P)^2^+0.0000P] where P=(Fo^2^+2Fc^2^)/3'
_refine_ls_weighting_scheme calc
_refine_ls_wR_factor_ref 0.1888
_reflns_number_gt 2407
_reflns_number_total 3963
_reflns_threshold_expression >2.0sigma(I)
_cod_data_source_file b207326a.txt
_cod_data_source_block compound4
_cod_original_cell_volume 1004.9(4)
_cod_original_sg_symbol_H-M 'P -1         '
_cod_original_formula_sum 'C36 H64 B2 Cr N8 '
_cod_database_code 7012070

loop_
_symmetry_equiv_pos_as_xyz
x,y,z
-x,-y,-z

loop_
_atom_site_label
_atom_site_type_symbol
_atom_site_fract_x
_atom_site_fract_y
_atom_site_fract_z
_atom_site_U_iso_or_equiv
_atom_site_adp_type
_atom_site_occupancy
_atom_site_calc_flag
_atom_site_refinement_flags
_atom_site_disorder_assembly
_atom_site_disorder_group
Cr(1) Cr 0.0000 0.0000 0.0000 0.0297(3) Uani 1.00 d S . .
N(11) N 0.1095(3) 0.1682(3) 0.0174(3) 0.0326(7) Uani 1.00 d . . .
N(12) N 0.2089(3) 0.1781(3) 0.1340(3) 0.0288(6) Uani 1.00 d . . .
N(21) N 0.1722(3) -0.0746(3) 0.0020(3) 0.0310(7) Uani 1.00 d . . .
N(22) N 0.2621(2) -0.0415(3) 0.1240(3) 0.0301(7) Uani 1.00 d . . .
C(11) C 0.0213(3) 0.2934(4) -0.1972(5) 0.0399(9) Uani 1.00 d . . .
C(12) C -0.0654(4) 0.3918(5) -0.1745(6) 0.061(1) Uani 1.00 d . . .
C(13) C 0.0928(4) 0.3199(4) -0.3347(5) 0.053(1) Uani 1.00 d . . .
C(14) C 0.1134(3) 0.2758(3) -0.0582(4) 0.0305(8) Uani 1.00 d . . .
C(15) C 0.2136(3) 0.3574(3) 0.0120(4) 0.0350(8) Uani 1.00 d . . .
C(16) C 0.2722(3) 0.2928(3) 0.1332(4) 0.0295(8) Uani 1.00 d . . .
C(17) C 0.3799(3) 0.3348(3) 0.2529(4) 0.0373(9) Uani 1.00 d . . .
C(18) C 0.3284(4) 0.3621(4) 0.3998(5) 0.056(1) Uani 1.00 d . . .
C(19) C 0.4631(4) 0.4466(4) 0.2004(6) 0.056(1) Uani 1.00 d . . .
C(21) C 0.1507(3) -0.2024(4) -0.2298(5) 0.0397(9) Uani 1.00 d . . .
C(22) C 0.2110(5) -0.3096(4) -0.2880(6) 0.061(1) Uani 1.00 d . . .
C(23) C 0.1445(4) -0.1001(4) -0.3512(5) 0.055(1) Uani 1.00 d . . .
C(24) C 0.2227(3) -0.1540(3) -0.0840(4) 0.0322(8) Uani 1.00 d . . .
C(25) C 0.3447(3) -0.1727(3) -0.0130(4) 0.0330(8) Uani 1.00 d . . .
C(26) C 0.3661(3) -0.1021(3) 0.1162(4) 0.0308(8) Uani 1.00 d . . .
C(27) C 0.4776(3) -0.0938(3) 0.2407(4) 0.0358(9) Uani 1.00 d . . .
C(28) C 0.4354(4) -0.1576(4) 0.3841(5) 0.052(1) Uani 1.00 d . . .
C(29) C 0.5911(3) -0.1501(4) 0.1899(5) 0.049(1) Uani 1.00 d . . .
B(1) B 0.2284(4) 0.0586(4) 0.2312(5) 0.0327(9) Uani 1.00 d . . .
H(1) H 0.124(3) 0.015(3) 0.262(4) 0.0347(1) Uiso 1.00 calc . . .
H(2) H 0.302(3) 0.075(3) 0.316(4) 0.0356(1) Uiso 1.00 calc . . .
H(3) H -0.0336 0.2159 -0.2160 0.0499 Uiso 1.00 calc . . .
H(4) H -0.0139 0.4693 -0.1515 0.0609 Uiso 1.00 calc . . .
H(5) H -0.1142 0.3684 -0.0918 0.0609 Uiso 1.00 calc . . .
H(6) H -0.1227 0.4001 -0.2658 0.0609 Uiso 1.00 calc . . .
H(7) H 0.1370 0.2505 -0.3537 0.0531 Uiso 1.00 calc . . .
H(8) H 0.1538 0.3920 -0.3157 0.0531 Uiso 1.00 calc . . .
H(9) H 0.0329 0.3341 -0.4219 0.0531 Uiso 1.00 calc . . .
H(10) H 0.2393 0.4421 -0.0172 0.0457 Uiso 1.00 calc . . .
H(11) H 0.4319 0.2672 0.2739 0.0456 Uiso 1.00 calc . . .
H(12) H 0.3987 0.3862 0.4765 0.0562 Uiso 1.00 calc . . .
H(13) H 0.2788 0.2894 0.4327 0.0562 Uiso 1.00 calc . . .
H(14) H 0.2751 0.4278 0.3833 0.0562 Uiso 1.00 calc . . .
H(15) H 0.5338 0.4688 0.2773 0.0565 Uiso 1.00 calc . . .
H(16) H 0.4129 0.5146 0.1828 0.0565 Uiso 1.00 calc . . .
H(17) H 0.4952 0.4270 0.1077 0.0565 Uiso 1.00 calc . . .
H(18) H 0.0646 -0.2308 -0.2114 0.0490 Uiso 1.00 calc . . .
H(19) H 0.2141 -0.3734 -0.2120 0.0607 Uiso 1.00 calc . . .
H(20) H 0.2965 -0.2816 -0.3094 0.0607 Uiso 1.00 calc . . .
H(21) H 0.1606 -0.3418 -0.3792 0.0607 Uiso 1.00 calc . . .
H(22) H 0.2298 -0.0699 -0.3713 0.0550 Uiso 1.00 calc . . .
H(23) H 0.1040 -0.0336 -0.3149 0.0550 Uiso 1.00 calc . . .
H(24) H 0.0957 -0.1329 -0.4431 0.0550 Uiso 1.00 calc . . .
H(25) H 0.4038 -0.2240 -0.0491 0.0408 Uiso 1.00 calc . . .
H(26) H 0.5019 -0.0085 0.2652 0.0453 Uiso 1.00 calc . . .
H(27) H 0.3658 -0.1191 0.4160 0.0522 Uiso 1.00 calc . . .
H(28) H 0.5062 -0.1507 0.4636 0.0522 Uiso 1.00 calc . . .
H(29) H 0.4078 -0.2433 0.3629 0.0522 Uiso 1.00 calc . . .
H(30) H 0.5649 -0.2346 0.1607 0.0488 Uiso 1.00 calc . . .
H(31) H 0.6593 -0.1468 0.2722 0.0488 Uiso 1.00 calc . . .
H(32) H 0.6204 -0.1044 0.1048 0.0488 Uiso 1.00 calc . . .

loop_
_atom_site_aniso_label
_atom_site_aniso_U_11
_atom_site_aniso_U_22
_atom_site_aniso_U_33
_atom_site_aniso_U_12
_atom_site_aniso_U_13
_atom_site_aniso_U_23
Cr(1) 0.0263(4) 0.0257(5) 0.0367(6) 0.0058(3) -0.0003(3) -0.0001(4)
N(11) 0.032(2) 0.033(2) 0.033(2) 0.007(1) -0.002(1) -0.001(1)
N(12) 0.032(2) 0.030(2) 0.025(2) 0.007(1) 0.000(1) 0.000(1)
N(21) 0.028(2) 0.035(2) 0.030(2) 0.006(1) -0.001(1) -0.003(1)
N(22) 0.026(2) 0.031(2) 0.034(2) 0.008(1) 0.002(1) -0.001(1)
C(11) 0.041(2) 0.035(2) 0.041(2) 0.005(2) -0.006(2) 0.003(2)
C(12) 0.055(3) 0.068(3) 0.062(3) 0.029(2) -0.004(2) 0.009(3)
C(13) 0.059(3) 0.066(3) 0.034(3) 0.018(2) -0.003(2) 0.003(2)
C(14) 0.031(2) 0.029(2) 0.032(2) 0.009(1) 0.004(1) 0.004(2)
C(15) 0.037(2) 0.029(2) 0.038(2) 0.004(1) 0.001(2) 0.001(2)
C(16) 0.030(2) 0.031(2) 0.028(2) 0.005(1) 0.004(1) -0.007(2)
C(17) 0.038(2) 0.035(2) 0.038(2) 0.006(2) -0.002(2) -0.004(2)
C(18) 0.064(3) 0.061(3) 0.045(3) 0.016(2) -0.001(2) -0.017(2)
C(19) 0.051(3) 0.046(3) 0.065(3) -0.007(2) -0.011(2) -0.004(2)
C(21) 0.037(2) 0.040(2) 0.041(2) 0.006(2) 0.000(2) -0.007(2)
C(22) 0.076(3) 0.047(3) 0.056(3) 0.016(2) -0.012(2) -0.019(2)
C(23) 0.067(3) 0.057(3) 0.042(3) 0.017(2) -0.005(2) -0.005(2)
C(24) 0.033(2) 0.028(2) 0.036(2) 0.007(1) 0.005(2) -0.001(2)
C(25) 0.030(2) 0.038(2) 0.033(2) 0.011(2) 0.003(1) 0.000(2)
C(26) 0.026(2) 0.031(2) 0.036(2) 0.006(1) 0.004(1) 0.000(2)
C(27) 0.029(2) 0.037(2) 0.042(2) 0.012(2) -0.006(2) -0.003(2)
C(28) 0.053(3) 0.060(3) 0.046(3) 0.022(2) 0.002(2) 0.006(2)
C(29) 0.032(2) 0.052(3) 0.063(3) 0.016(2) -0.002(2) -0.005(2)
B(1) 0.040(2) 0.032(2) 0.025(2) 0.009(2) -0.002(2) -0.002(2)

loop_
_atom_type_symbol
_atom_type_description
_atom_type_scat_dispersion_real
_atom_type_scat_dispersion_imag
_atom_type_scat_source
C C 0.003 0.002
;International Tables for Crystallography
(1992, Vol. C, Tables 4.2.6.8 and 6.1.1.4)
;
N N 0.006 0.003
;International Tables for Crystallography
(1992, Vol. C, Tables 4.2.6.8 and 6.1.1.4)
;
Cr Cr 0.321 0.624
;International Tables for Crystallography
(1992, Vol. C, Tables 4.2.6.8 and 6.1.1.4)
;
B B 0.001 0.001
;International Tables for Crystallography
(1992, Vol. C, Tables 4.2.6.8 and 6.1.1.4)
;
H H 0.000 0.000
;International Tables for Crystallography
(1992, Vol. C, Table 6.1.1.4)
;

loop_
_geom_angle_atom_site_label_1
_geom_angle_atom_site_label_2
_geom_angle_atom_site_label_3
_geom_angle
_geom_angle_site_symmetry_1
_geom_angle_site_symmetry_2
_geom_angle_site_symmetry_3
_geom_angle_publ_flag
N(11) Cr(1) N(11) 180.0 . . 2_555 yes
N(11) Cr(1) N(21) 85.9(1) . . . yes
N(11) Cr(1) N(21) 94.1(1) . . 2_555 yes
N(11) Cr(1) N(21) 94.1(1) 2_555 . . yes
N(11) Cr(1) N(21) 85.9(1) 2_555 . 2_555 yes
N(21) Cr(1) N(21) 180.0 . . 2_555 yes
Cr(1) N(11) N(12) 115.2(2) . . . yes
Cr(1) N(11) C(14) 136.9(2) . . . yes
N(12) N(11) C(14) 107.8(3) . . . yes
N(11) N(12) C(16) 109.1(3) . . . yes
N(11) N(12) B(1) 116.5(3) . . . yes
C(16) N(12) B(1) 134.3(3) . . . yes
Cr(1) N(21) N(22) 115.3(2) . . . yes
Cr(1) N(21) C(24) 137.3(2) . . . yes
N(22) N(21) C(24) 107.4(3) . . . yes
N(21) N(22) C(26) 109.2(3) . . . yes
N(21) N(22) B(1) 116.0(3) . . . yes
C(26) N(22) B(1) 134.7(3) . . . yes
C(12) C(11) C(13) 111.9(4) . . . yes
C(12) C(11) C(14) 112.2(3) . . . yes
C(13) C(11) C(14) 110.4(3) . . . yes
N(11) C(14) C(11) 121.2(3) . . . yes
N(11) C(14) C(15) 109.0(3) . . . yes
C(11) C(14) C(15) 129.8(3) . . . yes
C(14) C(15) C(16) 106.3(3) . . . yes
N(12) C(16) C(15) 107.7(3) . . . yes
N(12) C(16) C(17) 121.8(3) . . . yes
C(15) C(16) C(17) 130.4(3) . . . yes
C(16) C(17) C(18) 110.5(3) . . . yes
C(16) C(17) C(19) 111.4(3) . . . yes
C(18) C(17) C(19) 110.9(3) . . . yes
C(22) C(21) C(23) 109.9(4) . . . yes
C(22) C(21) C(24) 111.0(3) . . . yes
C(23) C(21) C(24) 111.1(3) . . . yes
N(21) C(24) C(21) 120.6(3) . . . yes
N(21) C(24) C(25) 108.4(3) . . . yes
C(21) C(24) C(25) 131.0(4) . . . yes
C(24) C(25) C(26) 106.8(3) . . . yes
N(22) C(26) C(25) 108.2(3) . . . yes
N(22) C(26) C(27) 122.2(3) . . . yes
C(25) C(26) C(27) 129.4(3) . . . yes
C(26) C(27) C(28) 109.8(3) . . . yes
C(26) C(27) C(29) 111.0(3) . . . yes
C(28) C(27) C(29) 110.8(3) . . . yes
N(12) B(1) N(22) 107.8(3) . . . yes

loop_
_geom_bond_atom_site_label_1
_geom_bond_atom_site_label_2
_geom_bond_distance
_geom_bond_site_symmetry_1
_geom_bond_site_symmetry_2
_geom_bond_publ_flag
Cr(1) N(11) 2.049(3) . . yes
Cr(1) N(11) 2.049(3) . 2_555 yes
Cr(1) N(21) 2.074(3) . . yes
Cr(1) N(21) 2.074(3) . 2_555 yes
N(11) N(12) 1.378(4) . . yes
N(11) C(14) 1.340(5) . . yes
N(12) C(16) 1.349(4) . . yes
N(12) B(1) 1.569(5) . . yes
N(21) N(22) 1.373(4) . . yes
N(21) C(24) 1.355(5) . . yes
N(22) C(26) 1.355(4) . . yes
N(22) B(1) 1.555(5) . . yes
C(11) C(12) 1.518(6) . . yes
C(11) C(13) 1.516(6) . . yes
C(11) C(14) 1.499(5) . . yes
C(14) C(15) 1.392(5) . . yes
C(15) C(16) 1.395(5) . . yes
C(16) C(17) 1.494(5) . . yes
C(17) C(18) 1.514(6) . . yes
C(17) C(19) 1.519(6) . . yes
C(21) C(22) 1.518(6) . . yes
C(21) C(23) 1.538(6) . . yes
C(21) C(24) 1.488(5) . . yes
C(24) C(25) 1.401(5) . . yes
C(25) C(26) 1.369(5) . . yes
C(26) C(27) 1.509(5) . . yes
C(27) C(28) 1.527(6) . . yes
C(27) C(29) 1.524(6) . . yes
